data_1557790
loop_
_publ_author_name
'Zhou, Chengcheng'
'Jiang, Meijuan'
'Du, Jian'
'Bai, Haotian'
'Shan, Guogang'
'Kwok, Ryan T. K.'
'Chau, Joe H. C.'
'Zhang, Jun'
'Lam, Jacky W. Y.'
'Huang, Peng'
'Tang, Ben Zhong'

_publ_section_title
;
 One stone, three birds: one AIEgen with three colors for fast
 differentiation of three pathogens
;
_journal_issue 18
_journal_name_full 'Chemical Science'
_journal_page_first 4730
_journal_page_last 4740
_journal_paper_doi 10.1039/D0SC00256A
_journal_volume 11
_journal_year 2020
_chemical_formula_moiety 'C43 H39 N2 O2, B F4'
_chemical_formula_sum 'C43 H39 B F4 N2 O2'
_chemical_formula_weight 702.57
_space_group_crystal_system monoclinic
_space_group_IT_number 14
_space_group_name_Hall '-P 2ybc'
_space_group_name_H-M_alt 'P 1 21/c 1'
_atom_sites_solution_hydrogens geom
_audit_creation_date 2019-03-25
_audit_creation_method
;
Olex2 1.2-beta
(compiled 2018.05.29 svn.r3508 for OlexSys, GUI svn.r5506)
;
_audit_update_record
;
2019-07-04 deposited with the CCDC.	2020-04-14 downloaded from the CCDC.
;
_cell_angle_alpha 90
_cell_angle_beta 106.828(5)
_cell_angle_gamma 90
_cell_formula_units_Z 4
_cell_length_a 14.5020(12)
_cell_length_b 12.8660(9)
_cell_length_c 20.3200(19)
_cell_measurement_reflns_used 4988
_cell_measurement_temperature 293(2)
_cell_measurement_theta_max 21.677
_cell_measurement_theta_min 2.578
_cell_volume 3629.0(5)
_computing_cell_refinement 'SAINT V8.38A (?, 2016)'
_computing_data_reduction 'SAINT V8.38A (?, 2016)'
_computing_molecular_graphics 'Olex2 (Dolomanov et al., 2009)'
_computing_publication_material 'Olex2 (Dolomanov et al., 2009)'
_computing_structure_refinement 'ShelXL (Sheldrick, 2015)'
_diffrn_ambient_temperature 293(2)
_diffrn_measured_fraction_theta_full 0.975
_diffrn_measured_fraction_theta_max 0.975
_diffrn_measurement_device_type 'Bruker P4'
_diffrn_measurement_method '\w scans'
_diffrn_radiation_monochromator graphite
_diffrn_radiation_type MoK\a
_diffrn_radiation_wavelength 0.71069
_diffrn_reflns_av_R_equivalents 0.1746
_diffrn_reflns_av_unetI/netI 0.1121
_diffrn_reflns_Laue_measured_fraction_full 0.975
_diffrn_reflns_Laue_measured_fraction_max 0.975
_diffrn_reflns_limit_h_max 17
_diffrn_reflns_limit_h_min -17
_diffrn_reflns_limit_k_max 15
_diffrn_reflns_limit_k_min -15
_diffrn_reflns_limit_l_max 24
_diffrn_reflns_limit_l_min -24
_diffrn_reflns_number 36889
_diffrn_reflns_point_group_measured_fraction_full 0.975
_diffrn_reflns_point_group_measured_fraction_max 0.975
_diffrn_reflns_theta_full 25.061
_diffrn_reflns_theta_max 25.061
_diffrn_reflns_theta_min 2.206
_exptl_absorpt_coefficient_mu 0.092
_exptl_absorpt_correction_type none
_exptl_crystal_colour orange
_exptl_crystal_colour_primary orange
_exptl_crystal_density_diffrn 1.286
_exptl_crystal_density_method 'not measured'
_exptl_crystal_description block
_exptl_crystal_F_000 1472
_exptl_crystal_size_max 0.16
_exptl_crystal_size_mid 0.12
_exptl_crystal_size_min 0.12
_refine_diff_density_max 0.636
_refine_diff_density_min -0.276
_refine_diff_density_rms 0.056
_refine_ls_extinction_method none
_refine_ls_goodness_of_fit_ref 1.156
_refine_ls_hydrogen_treatment constr
_refine_ls_matrix_type full
_refine_ls_number_parameters 508
_refine_ls_number_reflns 6272
_refine_ls_number_restraints 208
_refine_ls_restrained_S_all 1.188
_refine_ls_R_factor_all 0.2050
_refine_ls_R_factor_gt 0.0914
_refine_ls_shift/su_max 0.000
_refine_ls_shift/su_mean 0.000
_refine_ls_structure_factor_coef Fsqd
_refine_ls_weighting_details 'w=1/[\s^2^(Fo^2^)+(0.0850P)^2^+0.1200P] where P=(Fo^2^+2Fc^2^)/3'
_refine_ls_weighting_scheme calc
_refine_ls_wR_factor_gt 0.2067
_refine_ls_wR_factor_ref 0.2420
_reflns_Friedel_coverage 0.000
_reflns_number_gt 2689
_reflns_number_total 6272
_reflns_threshold_expression 'I > 2\s(I)'
_cod_data_source_file d0sc00256a2.cif
_cod_data_source_block 99
_cod_depositor_comments
;Adding full bibliography for 1557790.cif.

 Adding full bibliography for 1557790.cif.
;
_cod_database_code 1557790
_shelx_shelxl_version_number 2018/3
_shelx_space_group_comment
;
The symmetry employed for this shelxl refinement is uniquely defined
by the following loop, which should always be used as a source of
symmetry information in preference to the above space-group names.
They are only intended as comments.
;
_shelx_estimated_absorpt_t_max 0.989
_shelx_estimated_absorpt_t_min 0.985
_olex2_refinement_description
;
1. Fixed Uiso
 At 1.2 times of:
  All C(H) groups, All C(H,H) groups
 At 1.5 times of:
  All C(H,H,H) groups
2. Restrained distances
 N1-C2 = N1-C2A = N1-C3A = N1-C3 = C4A-C3A = C4-C3 = C2A-C1A = C2-C1
 1.48 with sigma of 0.01
 N1-C4
 2.5 with sigma of 0.02
 N1-C4A
 2.5 with sigma of 0.02
 N1-C1A
 2.5 with sigma of 0.02
 N1-C1
 2.5 with sigma of 0.02
 C5-C3A
 2.5 with sigma of 0.02
 C5-C3
 2.5 with sigma of 0.02
 C5-C2A
 2.5 with sigma of 0.02
 C5-C2
 2.5 with sigma of 0.02
3. Uiso/Uaniso restraints and constraints
N1 \\sim C2 \\sim C3 \\sim C1 \\sim C4 \\sim C2A \\sim C1A \\sim C3A \\sim C4A:
within 2A with sigma of 0.01 and sigma for terminal atoms of 0.02
C41 \\sim C42: within 2A with sigma of 0.005 and sigma for terminal atoms of
0.01
Uanis(N1) \\sim Ueq, Uanis(C2) \\sim Ueq, Uanis(C3) \\sim Ueq, Uanis(C1) \\sim
Ueq, Uanis(C4) \\sim Ueq, Uanis(C2A) \\sim Ueq, Uanis(C1A) \\sim Ueq,
Uanis(C3A) \\sim Ueq, Uanis(C4A) \\sim Ueq: with sigma of 0.01 and sigma for
terminal atoms of 0.02
4. Rigid body (RIGU) restrains
 C2, C3, C1, C4, C2A, C1A, C3A, C4A, N1
 with sigma for 1-2 distances of 0.01 and sigma for 1-3 distances of 0.01
5. Others
 Sof(C2A)=Sof(H2AA)=Sof(H2AB)=Sof(C1A)=Sof(H1AA)=Sof(H1AB)=Sof(H1AC)=1-FVAR(1)
 Sof(C2)=Sof(H2A)=Sof(H2B)=Sof(C1)=Sof(H1A)=Sof(H1B)=Sof(H1C)=FVAR(1)
 Sof(C3A)=Sof(H3AA)=Sof(H3AB)=Sof(C4A)=Sof(H4AA)=Sof(H4AB)=Sof(H4AC)=1-FVAR(2)
 Sof(C3)=Sof(H3A)=Sof(H3B)=Sof(C4)=Sof(H4A)=Sof(H4B)=Sof(H4C)=FVAR(2)
 Fixed X: C4A(-0.25403)
 Fixed Y: C4A(1.389729)
 Fixed Z: C4A(0.200629)
6.a Secondary CH2 refined with riding coordinates:
 C41(H41A,H41B), C42(H42A,H42B), C2(H2A,H2B), C3(H3A,H3B), C2A(H2AA,H2AB),
 C3A(H3AA,H3AB)
6.b Me refined with riding coordinates:
 C43(H43A,H43B,H43C)
6.c Aromatic/amide H refined with riding coordinates:
 C26(H26), C25(H25), C11(H11), C15(H15), C7(H7), C22(H22), C10(H10), C18(H18),
 C16(H16), C21(H21), C19(H19), C36(H36), C6(H6), C40(H40), C31(H31), C30(H30),
 C37(H37), C32(H32), C39(H39), C34(H34), C38(H38), C33(H33)
6.d Idealised Me refined as rotating group:
 C1(H1A,H1B,H1C), C4(H4A,H4B,H4C), C1A(H1AA,H1AB,H1AC), C4A(H4AA,H4AB,H4AC)
;
_olex2_submission_special_instructions 'No special instructions were received'

loop_
_space_group_symop_operation_xyz
'x, y, z'
'-x, y+1/2, -z+1/2'
'-x, -y, -z'
'x, -y-1/2, z-1/2'

loop_
_atom_site_label
_atom_site_type_symbol
_atom_site_fract_x
_atom_site_fract_y
_atom_site_fract_z
_atom_site_U_iso_or_equiv
_atom_site_adp_type
_atom_site_occupancy
_atom_site_site_symmetry_order
_atom_site_calc_flag
_atom_site_refinement_flags_posn
_atom_site_refinement_flags_adp
_atom_site_refinement_flags_occupancy
_atom_site_disorder_assembly
_atom_site_disorder_group
O1 O -0.1018(2) 1.02132(19) 0.15614(17) 0.0732(9) Uani 1 1 d . . . . .
C28 C 0.2376(2) 0.2972(3) 0.0606(2) 0.0461(9) Uani 1 1 d . . . . .
C27 C 0.2650(3) 0.1994(3) 0.0499(2) 0.0534(10) Uani 1 1 d . . . . .
C24 C 0.1539(2) 0.3142(3) 0.08245(19) 0.0446(9) Uani 1 1 d . . . . .
C23 C 0.1030(2) 0.2269(3) 0.0940(2) 0.0508(10) Uani 1 1 d . . . . .
C9 C -0.1745(3) 1.0272(3) 0.1871(2) 0.0571(11) Uani 1 1 d . . . . .
C20 C 0.0429(3) 0.4267(3) 0.1166(2) 0.0498(10) Uani 1 1 d . . . . .
C12 C -0.0988(3) 0.8335(3) 0.1643(2) 0.0515(10) Uani 1 1 d . . . . .
C35 C 0.3535(3) 0.1781(3) 0.0286(3) 0.0582(11) Uani 1 1 d . . . . .
C13 C -0.0630(3) 0.9275(3) 0.1430(2) 0.0647(12) Uani 1 1 d . . . . .
C26 C 0.1341(3) 0.1288(3) 0.0830(2) 0.0616(12) Uani 1 1 d . . . . .
H26 H 0.100000 0.071305 0.090960 0.074 Uiso 1 1 calc R . . . .
C17 C 0.0082(3) 0.5321(3) 0.1288(2) 0.0528(10) Uani 1 1 d . . . . .
N2 N 0.2112(2) 0.1141(2) 0.0615(2) 0.0621(10) Uani 1 1 d . . . . .
C25 C 0.1213(3) 0.4138(3) 0.09460(19) 0.0476(10) Uani 1 1 d . . . . .
H25 H 0.154880 0.472124 0.087226 0.057 Uiso 1 1 calc R . . . .
C11 C -0.1708(3) 0.8404(3) 0.1940(2) 0.0568(11) Uani 1 1 d . . . . .
H11 H -0.195000 0.779439 0.207210 0.068 Uiso 1 1 calc R . . . .
C29 C 0.2971(3) 0.3881(3) 0.0511(2) 0.0589(12) Uani 1 1 d . . . . .
C15 C -0.0683(3) 0.6461(3) 0.1911(2) 0.0625(12) Uani 1 1 d . . . . .
H15 H -0.097066 0.655116 0.226126 0.075 Uiso 1 1 calc R . . . .
C14 C -0.0580(3) 0.7308(3) 0.1525(2) 0.0537(10) Uani 1 1 d . . . . .
C7 C -0.2865(3) 0.9491(3) 0.2359(2) 0.0731(14) Uani 1 1 d . . . . .
H7 H -0.312719 0.890175 0.249957 0.088 Uiso 1 1 calc R . . . .
C22 C 0.0218(3) 0.2399(3) 0.1175(2) 0.0648(12) Uani 1 1 d . . . . .
H22 H -0.011719 0.182008 0.125668 0.078 Uiso 1 1 calc R . . . .
C8 C -0.2109(3) 0.9366(3) 0.2059(2) 0.0559(11) Uani 1 1 d . . . . .
C10 C -0.2072(4) 1.1245(3) 0.1956(3) 0.0807(15) Uani 1 1 d . . . . .
H10 H -0.179605 1.182929 0.182010 0.097 Uiso 1 1 calc R . . . .
C18 C 0.0192(3) 0.6162(3) 0.0909(2) 0.0555(11) Uani 1 1 d . . . . .
H18 H 0.049006 0.607594 0.056428 0.067 Uiso 1 1 calc R . . . .
C16 C -0.0376(3) 0.5492(3) 0.1796(2) 0.0646(12) Uani 1 1 d . . . . .
H16 H -0.047473 0.493559 0.205997 0.078 Uiso 1 1 calc R . . . .
C5 C -0.2830(4) 1.1349(3) 0.2251(3) 0.0764(14) Uani 1 1 d D . . . .
C21 C -0.0080(3) 0.3371(3) 0.1283(2) 0.0609(11) Uani 1 1 d . . . . .
H21 H -0.062264 0.345099 0.143505 0.073 Uiso 1 1 calc R . . . .
N1 N -0.3206(3) 1.2296(3) 0.2314(3) 0.1007(13) Uani 1 1 d D U . . .
C19 C -0.0128(3) 0.7142(3) 0.1023(2) 0.0597(11) Uani 1 1 d . . . . .
H19 H -0.003720 0.769772 0.075642 0.072 Uiso 1 1 calc R . . . .
C36 C 0.4359(3) 0.1387(3) 0.0736(3) 0.0717(13) Uani 1 1 d . . . . .
H36 H 0.436634 0.121059 0.118145 0.086 Uiso 1 1 calc R . . . .
C6 C -0.3223(3) 1.0428(4) 0.2451(2) 0.0738(14) Uani 1 1 d . . . . .
H6 H -0.372803 1.047299 0.264627 0.089 Uiso 1 1 calc R . . . .
C40 C 0.3543(4) 0.2006(4) -0.0367(3) 0.0794(14) Uani 1 1 d . . . . .
H40 H 0.298658 0.226947 -0.067494 0.095 Uiso 1 1 calc R . . . .
C31 C 0.4344(5) 0.4961(5) 0.0920(5) 0.125(3) Uani 1 1 d . . . . .
H31 H 0.490608 0.511714 0.126423 0.150 Uiso 1 1 calc R . . . .
F4 F 0.3431(3) 0.2109(2) 0.2165(2) 0.1443(14) Uani 1 1 d . . . . .
C30 C 0.3806(3) 0.4123(4) 0.1006(3) 0.0818(15) Uani 1 1 d . . . . .
H30 H 0.401010 0.371800 0.140076 0.098 Uiso 1 1 calc R . . . .
C41 C 0.2398(3) 0.0062(3) 0.0472(3) 0.1014(17) Uani 1 1 d . U . . .
H41A H 0.267009 0.010547 0.008919 0.122 Uiso 1 1 calc R . . . .
H41B H 0.291083 -0.016211 0.086925 0.122 Uiso 1 1 calc R . . . .
C37 C 0.5174(4) 0.1253(4) 0.0528(4) 0.0931(17) Uani 1 1 d . . . . .
H37 H 0.574046 0.101388 0.083630 0.112 Uiso 1 1 calc R . . . .
C43 C 0.2046(4) -0.1722(3) 0.0089(3) 0.1028(19) Uani 1 1 d . . . . .
H43A H 0.153407 -0.222436 -0.000650 0.154 Uiso 1 1 calc R . . . .
H43B H 0.223544 -0.160074 -0.031956 0.154 Uiso 1 1 calc R . . . .
H43C H 0.258614 -0.198151 0.044549 0.154 Uiso 1 1 calc R . . . .
B1 B 0.3324(4) 0.1208(5) 0.2460(4) 0.0798(18) Uani 1 1 d . . . . .
F1 F 0.2376(3) 0.0980(4) 0.2283(2) 0.1702(17) Uani 1 1 d . . . . .
F3 F 0.3788(4) 0.0480(3) 0.2271(3) 0.194(2) Uani 1 1 d . . . . .
C32 C 0.4098(7) 0.5543(6) 0.0378(7) 0.157(5) Uani 1 1 d . . . . .
H32 H 0.448200 0.609869 0.032747 0.188 Uiso 1 1 calc R . . . .
C42 C 0.1702(4) -0.0719(4) 0.0320(4) 0.1210(19) Uani 1 1 d . U . . .
H42A H 0.114605 -0.047320 -0.003834 0.145 Uiso 1 1 calc R . . . .
H42B H 0.149645 -0.085364 0.072605 0.145 Uiso 1 1 calc R . . . .
F2 F 0.3544(4) 0.1272(4) 0.3153(3) 0.196(2) Uani 1 1 d . . . . .
C39 C 0.4328(5) 0.1859(5) -0.0583(3) 0.1020(18) Uani 1 1 d . . . . .
H39 H 0.431434 0.201719 -0.103224 0.122 Uiso 1 1 calc R . . . .
C34 C 0.2677(4) 0.4498(4) -0.0055(3) 0.112(2) Uani 1 1 d . . . . .
H34 H 0.209937 0.437377 -0.039229 0.135 Uiso 1 1 calc R . . . .
C38 C 0.5146(5) 0.1473(4) -0.0131(5) 0.103(2) Uani 1 1 d . . . . .
H38 H 0.568973 0.135955 -0.027593 0.123 Uiso 1 1 calc R . . . .
C2 C -0.4064(9) 1.2437(16) 0.2561(9) 0.108(3) Uani 0.58(3) 1 d D U P A 1
H2A H -0.440317 1.306763 0.236831 0.130 Uiso 0.58(3) 1 calc R . P A 1
H2B H -0.450084 1.185450 0.241850 0.130 Uiso 0.58(3) 1 calc R . P A 1
C3 C -0.2822(6) 1.3279(5) 0.2077(5) 0.125(2) Uani 0.873(10) 1 d D U P A 1
H3A H -0.271726 1.317504 0.163169 0.151 Uiso 0.873(10) 1 calc R . P A 1
H3B H -0.327203 1.384841 0.204311 0.151 Uiso 0.873(10) 1 calc R . P A 1
C1 C -0.3739(17) 1.2507(16) 0.3321(8) 0.134(5) Uani 0.58(3) 1 d D U P A 1
H1A H -0.343097 1.316539 0.345581 0.201 Uiso 0.58(3) 1 calc GR . P A 1
H1B H -0.329131 1.195662 0.350283 0.201 Uiso 0.58(3) 1 calc GR . P A 1
H1C H -0.428470 1.244457 0.349569 0.201 Uiso 0.58(3) 1 calc GR . P A 1
C33 C 0.3274(7) 0.5322(6) -0.0110(5) 0.162(4) Uani 1 1 d . . . . .
H33 H 0.309399 0.573740 -0.050146 0.195 Uiso 1 1 calc R . . . .
O2 O 0.0007(2) 0.9381(2) 0.1160(2) 0.0971(12) Uani 1 1 d . . . . .
C4 C -0.1943(7) 1.3494(6) 0.2582(5) 0.157(4) Uani 0.873(10) 1 d D U P A 1
H4A H -0.162862 1.406710 0.243348 0.235 Uiso 0.873(10) 1 calc GR . P A 1
H4B H -0.153463 1.289212 0.264682 0.235 Uiso 0.873(10) 1 calc GR . P A 1
H4C H -0.206730 1.366804 0.300733 0.235 Uiso 0.873(10) 1 calc GR . P A 1
C2A C -0.4174(9) 1.243(2) 0.2412(11) 0.111(3) Uani 0.42(3) 1 d D U P A 2
H2AA H -0.455048 1.288810 0.205268 0.133 Uiso 0.42(3) 1 calc R . P A 2
H2AB H -0.449476 1.176517 0.235836 0.133 Uiso 0.42(3) 1 calc R . P A 2
C1A C -0.4162(19) 1.2874(19) 0.3086(14) 0.119(5) Uani 0.42(3) 1 d D U P A 2
H1AA H -0.433480 1.359596 0.303254 0.179 Uiso 0.42(3) 1 calc GR . P A 2
H1AB H -0.352812 1.280459 0.340036 0.179 Uiso 0.42(3) 1 calc GR . P A 2
H1AC H -0.461589 1.250699 0.326242 0.179 Uiso 0.42(3) 1 calc GR . P A 2
C3A C -0.3258(19) 1.3071(15) 0.1755(9) 0.121(4) Uani 0.127(10) 1 d D U P A 2
H3AA H -0.313640 1.272675 0.136329 0.145 Uiso 0.127(10) 1 calc R . P A 2
H3AB H -0.389825 1.337249 0.160562 0.145 Uiso 0.127(10) 1 calc R . P A 2
C4A C -0.254030 1.389729 0.200629 0.129(7) Uani 0.127(10) 1 d D U P A 2
H4AA H -0.190446 1.361328 0.209077 0.194 Uiso 0.127(10) 1 calc GR . P A 2
H4AB H -0.261376 1.418046 0.242532 0.194 Uiso 0.127(10) 1 calc GR . P A 2
H4AC H -0.263453 1.443690 0.166695 0.194 Uiso 0.127(10) 1 calc GR . P A 2

loop_
_atom_site_aniso_label
_atom_site_aniso_U_11
_atom_site_aniso_U_22
_atom_site_aniso_U_33
_atom_site_aniso_U_23
_atom_site_aniso_U_13
_atom_site_aniso_U_12
O1 0.073(2) 0.0579(17) 0.105(3) 0.0049(16) 0.052(2) -0.0005(14)
C28 0.036(2) 0.048(2) 0.050(3) -0.0002(18) 0.0059(19) -0.0083(17)
C27 0.040(2) 0.053(2) 0.063(3) 0.000(2) 0.008(2) -0.0078(18)
C24 0.037(2) 0.046(2) 0.044(2) 0.0064(17) -0.0009(19) -0.0086(17)
C23 0.033(2) 0.049(2) 0.068(3) 0.0017(19) 0.010(2) -0.0058(17)
C9 0.056(3) 0.060(3) 0.063(3) 0.009(2) 0.029(2) 0.000(2)
C20 0.050(2) 0.052(2) 0.049(3) 0.0062(18) 0.017(2) -0.0041(18)
C12 0.051(2) 0.050(2) 0.054(3) 0.0032(19) 0.016(2) -0.0047(18)
C35 0.046(3) 0.055(2) 0.074(4) -0.015(2) 0.018(3) -0.0114(19)
C13 0.071(3) 0.058(3) 0.083(3) -0.003(2) 0.049(3) -0.005(2)
C26 0.044(2) 0.051(2) 0.086(4) 0.011(2) 0.013(2) -0.0078(19)
C17 0.046(2) 0.056(2) 0.056(3) -0.001(2) 0.013(2) -0.0020(18)
N2 0.0403(19) 0.0433(18) 0.100(3) 0.0018(17) 0.015(2) -0.0019(15)
C25 0.042(2) 0.046(2) 0.050(3) 0.0023(17) 0.005(2) -0.0059(17)
C11 0.059(3) 0.055(2) 0.060(3) 0.004(2) 0.023(2) -0.0054(19)
C29 0.055(3) 0.049(2) 0.079(3) -0.006(2) 0.029(3) -0.006(2)
C15 0.072(3) 0.063(3) 0.062(3) 0.005(2) 0.034(3) 0.001(2)
C14 0.046(2) 0.055(2) 0.063(3) 0.002(2) 0.020(2) -0.0015(18)
C7 0.080(3) 0.061(3) 0.094(4) -0.004(2) 0.050(3) -0.014(2)
C22 0.051(3) 0.047(2) 0.097(4) 0.006(2) 0.024(3) -0.0113(19)
C8 0.055(2) 0.062(2) 0.057(3) 0.001(2) 0.024(2) -0.004(2)
C10 0.093(4) 0.064(3) 0.106(4) 0.009(3) 0.063(3) 0.004(2)
C18 0.058(3) 0.059(2) 0.055(3) 0.004(2) 0.025(2) -0.003(2)
C16 0.075(3) 0.052(2) 0.072(3) 0.014(2) 0.030(3) 0.004(2)
C5 0.084(3) 0.072(3) 0.088(4) 0.006(3) 0.048(3) 0.014(3)
C21 0.045(2) 0.071(3) 0.071(3) 0.000(2) 0.023(2) -0.006(2)
N1 0.104(3) 0.081(2) 0.143(3) 0.003(2) 0.077(3) 0.015(2)
C19 0.063(3) 0.055(2) 0.065(3) 0.007(2) 0.024(3) -0.006(2)
C36 0.044(3) 0.086(3) 0.081(4) -0.009(3) 0.011(3) 0.003(2)
C6 0.072(3) 0.085(3) 0.080(4) 0.001(3) 0.046(3) -0.002(3)
C40 0.064(3) 0.099(4) 0.078(4) -0.008(3) 0.024(3) -0.009(3)
C31 0.094(5) 0.087(4) 0.216(9) -0.059(5) 0.081(6) -0.047(4)
F4 0.174(4) 0.083(2) 0.179(4) 0.028(2) 0.054(3) 0.004(2)
C30 0.057(3) 0.080(3) 0.108(4) -0.024(3) 0.024(3) -0.014(2)
C41 0.060(3) 0.052(3) 0.192(5) -0.013(3) 0.037(3) 0.001(2)
C37 0.054(3) 0.089(4) 0.132(6) -0.017(4) 0.021(4) 0.005(2)
C43 0.076(3) 0.073(3) 0.150(6) -0.043(3) 0.016(4) -0.012(3)
B1 0.059(4) 0.076(4) 0.104(6) 0.018(4) 0.025(4) 0.014(3)
F1 0.108(3) 0.224(4) 0.175(4) 0.024(3) 0.037(3) -0.015(3)
F3 0.263(5) 0.097(2) 0.296(6) 0.015(3) 0.198(5) 0.050(3)
C32 0.133(7) 0.075(4) 0.310(14) -0.018(6) 0.139(9) -0.039(5)
C42 0.078(3) 0.084(3) 0.186(5) -0.043(3) 0.015(3) 0.006(3)
F2 0.231(6) 0.239(5) 0.094(4) 0.014(3) 0.011(4) 0.058(4)
C39 0.096(5) 0.122(5) 0.099(5) -0.012(4) 0.046(4) -0.015(4)
C34 0.105(4) 0.109(4) 0.116(5) 0.047(4) 0.021(4) -0.023(4)
C38 0.074(4) 0.105(4) 0.145(7) -0.031(4) 0.057(5) -0.016(3)
C2 0.112(5) 0.104(4) 0.125(6) -0.005(5) 0.060(4) 0.009(4)
C3 0.120(5) 0.091(4) 0.175(5) -0.030(4) 0.058(4) 0.023(4)
C1 0.149(9) 0.124(8) 0.126(8) -0.015(7) 0.035(7) 0.000(7)
C33 0.186(9) 0.113(5) 0.217(10) 0.062(6) 0.105(9) -0.023(6)
O2 0.098(3) 0.0652(18) 0.158(3) 0.001(2) 0.084(3) 0.0000(17)
C4 0.177(8) 0.125(6) 0.179(8) -0.025(5) 0.068(6) 0.015(5)
C2A 0.112(5) 0.108(5) 0.126(6) -0.004(5) 0.057(5) 0.008(5)
C1A 0.124(9) 0.124(9) 0.120(9) -0.011(8) 0.052(8) 0.006(8)
C3A 0.118(7) 0.103(6) 0.152(7) -0.011(6) 0.056(6) 0.014(6)
C4A 0.127(11) 0.099(11) 0.173(11) -0.014(10) 0.060(10) 0.012(10)

loop_
_atom_type_symbol
_atom_type_description
_atom_type_scat_dispersion_real
_atom_type_scat_dispersion_imag
_atom_type_scat_source
C C 0.0033 0.0016 'International Tables Vol C Tables 4.2.6.8 and 6.1.1.4'
H H 0.0000 0.0000 'International Tables Vol C Tables 4.2.6.8 and 6.1.1.4'
B B 0.0013 0.0007 'International Tables Vol C Tables 4.2.6.8 and 6.1.1.4'
F F 0.0171 0.0103 'International Tables Vol C Tables 4.2.6.8 and 6.1.1.4'
N N 0.0061 0.0033 'International Tables Vol C Tables 4.2.6.8 and 6.1.1.4'
O O 0.0106 0.0060 'International Tables Vol C Tables 4.2.6.8 and 6.1.1.4'

loop_
_geom_angle_atom_site_label_1
_geom_angle_atom_site_label_2
_geom_angle_atom_site_label_3
_geom_angle
_geom_angle_site_symmetry_1
_geom_angle_site_symmetry_3
_geom_angle_publ_flag
C9 O1 C13 122.8(3) . . ?
C27 C28 C24 120.6(3) . . ?
C27 C28 C29 119.8(3) . . ?
C24 C28 C29 119.6(3) . . ?
C28 C27 C35 122.2(3) . . ?
C28 C27 N2 119.7(3) . . ?
N2 C27 C35 118.1(3) . . ?
C23 C24 C28 117.8(3) . . ?
C23 C24 C25 118.6(3) . . ?
C25 C24 C28 123.6(3) . . ?
C24 C23 C22 119.8(3) . . ?
C26 C23 C24 119.5(3) . . ?
C26 C23 C22 120.7(3) . . ?
O1 C9 C8 119.1(3) . . ?
C10 C9 O1 116.6(3) . . ?
C10 C9 C8 124.3(4) . . ?
C25 C20 C17 121.6(3) . . ?
C25 C20 C21 119.0(3) . . ?
C21 C20 C17 119.4(3) . . ?
C13 C12 C14 120.1(3) . . ?
C11 C12 C13 118.3(3) . . ?
C11 C12 C14 121.5(3) . . ?
C36 C35 C27 121.9(4) . . ?
C40 C35 C27 119.6(4) . . ?
C40 C35 C36 118.5(4) . . ?
O1 C13 C12 118.2(3) . . ?
O2 C13 O1 113.2(3) . . ?
O2 C13 C12 128.6(4) . . ?
C23 C26 H26 119.0 . . ?
N2 C26 C23 122.1(3) . . ?
N2 C26 H26 119.0 . . ?
C18 C17 C20 121.8(3) . . ?
C18 C17 C16 116.8(3) . . ?
C16 C17 C20 121.4(3) . . ?
C27 N2 C41 119.4(3) . . ?
C26 N2 C27 120.4(3) . . ?
C26 N2 C41 120.2(3) . . ?
C24 C25 H25 119.1 . . ?
C20 C25 C24 121.8(3) . . ?
C20 C25 H25 119.1 . . ?
C12 C11 H11 118.6 . . ?
C12 C11 C8 122.8(3) . . ?
C8 C11 H11 118.6 . . ?
C30 C29 C28 120.2(4) . . ?
C34 C29 C28 120.9(4) . . ?
C34 C29 C30 118.9(4) . . ?
C14 C15 H15 119.0 . . ?
C16 C15 H15 119.0 . . ?
C16 C15 C14 122.0(4) . . ?
C15 C14 C12 119.6(3) . . ?
C15 C14 C19 116.9(3) . . ?
C19 C14 C12 123.4(3) . . ?
C8 C7 H7 118.6 . . ?
C6 C7 H7 118.6 . . ?
C6 C7 C8 122.8(4) . . ?
C23 C22 H22 120.0 . . ?
C21 C22 C23 120.1(3) . . ?
C21 C22 H22 120.0 . . ?
C9 C8 C11 118.7(3) . . ?
C9 C8 C7 115.6(4) . . ?
C7 C8 C11 125.6(3) . . ?
C9 C10 H10 120.5 . . ?
C9 C10 C5 119.0(4) . . ?
C5 C10 H10 120.5 . . ?
C17 C18 H18 119.1 . . ?
C17 C18 C19 121.8(3) . . ?
C19 C18 H18 119.1 . . ?
C17 C16 H16 119.4 . . ?
C15 C16 C17 121.2(4) . . ?
C15 C16 H16 119.4 . . ?
C10 C5 C6 118.1(4) . . ?
N1 C5 C10 120.8(4) . . ?
N1 C5 C6 121.0(4) . . ?
C20 C21 H21 119.6 . . ?
C22 C21 C20 120.7(3) . . ?
C22 C21 H21 119.6 . . ?
C5 N1 C2 122.9(9) . . ?
C5 N1 C3 121.7(4) . . ?
C5 N1 C2A 122.9(12) . . ?
C5 N1 C3A 117.4(14) . . ?
C2 N1 C3 115.2(9) . . ?
C2A N1 C3A 100.4(18) . . ?
C14 C19 C18 121.3(3) . . ?
C14 C19 H19 119.4 . . ?
C18 C19 H19 119.4 . . ?
C35 C36 H36 120.0 . . ?
C35 C36 C37 119.9(5) . . ?
C37 C36 H36 120.0 . . ?
C7 C6 C5 120.2(4) . . ?
C7 C6 H6 119.9 . . ?
C5 C6 H6 119.9 . . ?
C35 C40 H40 118.9 . . ?
C39 C40 C35 122.2(5) . . ?
C39 C40 H40 118.9 . . ?
C30 C31 H31 118.7 . . ?
C32 C31 H31 118.7 . . ?
C32 C31 C30 122.5(8) . . ?
C29 C30 C31 120.0(6) . . ?
C29 C30 H30 120.0 . . ?
C31 C30 H30 120.0 . . ?
N2 C41 H41A 107.5 . . ?
N2 C41 H41B 107.5 . . ?
H41A C41 H41B 107.0 . . ?
C42 C41 N2 119.1(4) . . ?
C42 C41 H41A 107.5 . . ?
C42 C41 H41B 107.5 . . ?
C36 C37 H37 120.2 . . ?
C38 C37 C36 119.6(6) . . ?
C38 C37 H37 120.2 . . ?
H43A C43 H43B 109.5 . . ?
H43A C43 H43C 109.5 . . ?
H43B C43 H43C 109.5 . . ?
C42 C43 H43A 109.5 . . ?
C42 C43 H43B 109.5 . . ?
C42 C43 H43C 109.5 . . ?
F4 B1 F1 108.2(5) . . ?
F4 B1 F2 113.0(6) . . ?
F1 B1 F2 101.8(5) . . ?
F3 B1 F4 111.3(5) . . ?
F3 B1 F1 110.2(6) . . ?
F3 B1 F2 111.8(6) . . ?
C31 C32 H32 120.9 . . ?
C31 C32 C33 118.2(7) . . ?
C33 C32 H32 120.9 . . ?
C41 C42 C43 113.7(4) . . ?
C41 C42 H42A 108.8 . . ?
C41 C42 H42B 108.8 . . ?
C43 C42 H42A 108.8 . . ?
C43 C42 H42B 108.8 . . ?
H42A C42 H42B 107.7 . . ?
C40 C39 H39 120.6 . . ?
C40 C39 C38 118.9(6) . . ?
C38 C39 H39 120.6 . . ?
C29 C34 H34 121.2 . . ?
C29 C34 C33 117.6(7) . . ?
C33 C34 H34 121.2 . . ?
C37 C38 C39 120.8(5) . . ?
C37 C38 H38 119.6 . . ?
C39 C38 H38 119.6 . . ?
N1 C2 H2A 110.0 . . ?
N1 C2 H2B 110.0 . . ?
H2A C2 H2B 108.4 . . ?
C1 C2 N1 108.4(9) . . ?
C1 C2 H2A 110.0 . . ?
C1 C2 H2B 110.0 . . ?
N1 C3 H3A 110.6 . . ?
N1 C3 H3B 110.6 . . ?
H3A C3 H3B 108.7 . . ?
C4 C3 N1 105.7(7) . . ?
C4 C3 H3A 110.6 . . ?
C4 C3 H3B 110.6 . . ?
C2 C1 H1A 109.5 . . ?
C2 C1 H1B 109.5 . . ?
C2 C1 H1C 109.5 . . ?
H1A C1 H1B 109.5 . . ?
H1A C1 H1C 109.5 . . ?
H1B C1 H1C 109.5 . . ?
C32 C33 C34 122.7(8) . . ?
C32 C33 H33 118.6 . . ?
C34 C33 H33 118.6 . . ?
C3 C4 H4A 109.5 . . ?
C3 C4 H4B 109.5 . . ?
C3 C4 H4C 109.5 . . ?
H4A C4 H4B 109.5 . . ?
H4A C4 H4C 109.5 . . ?
H4B C4 H4C 109.5 . . ?
N1 C2A H2AA 108.7 . . ?
N1 C2A H2AB 108.7 . . ?
H2AA C2A H2AB 107.6 . . ?
C1A C2A N1 114.4(12) . . ?
C1A C2A H2AA 108.7 . . ?
C1A C2A H2AB 108.7 . . ?
C2A C1A H1AA 109.5 . . ?
C2A C1A H1AB 109.5 . . ?
C2A C1A H1AC 109.5 . . ?
H1AA C1A H1AB 109.5 . . ?
H1AA C1A H1AC 109.5 . . ?
H1AB C1A H1AC 109.5 . . ?
N1 C3A H3AA 109.7 . . ?
N1 C3A H3AB 109.7 . . ?
H3AA C3A H3AB 108.2 . . ?
C4A C3A N1 110.0(8) . . ?
C4A C3A H3AA 109.7 . . ?
C4A C3A H3AB 109.7 . . ?
C3A C4A H4AA 109.5 . . ?
C3A C4A H4AB 109.5 . . ?
C3A C4A H4AC 109.5 . . ?
H4AA C4A H4AB 109.5 . . ?
H4AA C4A H4AC 109.5 . . ?
H4AB C4A H4AC 109.5 . . ?

loop_
_geom_bond_atom_site_label_1
_geom_bond_atom_site_label_2
_geom_bond_distance
_geom_bond_site_symmetry_2
_geom_bond_publ_flag
O1 C9 1.376(4) . ?
O1 C13 1.390(4) . ?
C28 C27 1.355(5) . ?
C28 C24 1.425(5) . ?
C28 C29 1.499(5) . ?
C27 C35 1.495(5) . ?
C27 N2 1.406(4) . ?
C24 C23 1.401(5) . ?
C24 C25 1.412(5) . ?
C23 C26 1.380(5) . ?
C23 C22 1.402(5) . ?
C9 C8 1.378(5) . ?
C9 C10 1.368(5) . ?
C20 C17 1.493(5) . ?
C20 C25 1.347(5) . ?
C20 C21 1.426(5) . ?
C12 C13 1.432(5) . ?
C12 C11 1.350(5) . ?
C12 C14 1.496(5) . ?
C35 C36 1.375(6) . ?
C35 C40 1.361(6) . ?
C13 O2 1.211(4) . ?
C26 H26 0.9300 . ?
C26 N2 1.326(4) . ?
C17 C18 1.364(5) . ?
C17 C16 1.397(5) . ?
N2 C41 1.502(5) . ?
C25 H25 0.9300 . ?
C11 H11 0.9300 . ?
C11 C8 1.419(5) . ?
C29 C30 1.368(6) . ?
C29 C34 1.359(7) . ?
C15 H15 0.9300 . ?
C15 C14 1.376(5) . ?
C15 C16 1.367(5) . ?
C14 C19 1.378(5) . ?
C7 H7 0.9300 . ?
C7 C8 1.409(5) . ?
C7 C6 1.346(5) . ?
C22 H22 0.9300 . ?
C22 C21 1.362(5) . ?
C10 H10 0.9300 . ?
C10 C5 1.403(5) . ?
C18 H18 0.9300 . ?
C18 C19 1.386(5) . ?
C16 H16 0.9300 . ?
C5 N1 1.355(5) . ?
C5 C6 1.425(5) . ?
C21 H21 0.9300 . ?
N1 C2 1.483(8) . ?
N1 C3 1.516(6) . ?
N1 C2A 1.484(9) . ?
N1 C3A 1.497(10) . ?
C19 H19 0.9300 . ?
C36 H36 0.9300 . ?
C36 C37 1.377(6) . ?
C6 H6 0.9300 . ?
C40 H40 0.9300 . ?
C40 C39 1.347(6) . ?
C31 H31 0.9300 . ?
C31 C30 1.371(7) . ?
C31 C32 1.293(12) . ?
F4 B1 1.333(6) . ?
C30 H30 0.9300 . ?
C41 H41A 0.9700 . ?
C41 H41B 0.9700 . ?
C41 C42 1.393(6) . ?
C37 H37 0.9300 . ?
C37 C38 1.356(8) . ?
C43 H43A 0.9600 . ?
C43 H43B 0.9600 . ?
C43 H43C 0.9600 . ?
C43 C42 1.508(6) . ?
B1 F1 1.349(7) . ?
B1 F3 1.275(6) . ?
B1 F2 1.353(8) . ?
C32 H32 0.9300 . ?
C32 C33 1.345(12) . ?
C42 H42A 0.9700 . ?
C42 H42B 0.9700 . ?
C39 H39 0.9300 . ?
C39 C38 1.366(8) . ?
C34 H34 0.9300 . ?
C34 C33 1.394(8) . ?
C38 H38 0.9300 . ?
C2 H2A 0.9700 . ?
C2 H2B 0.9700 . ?
C2 C1 1.480(9) . ?
C3 H3A 0.9700 . ?
C3 H3B 0.9700 . ?
C3 C4 1.413(8) . ?
C1 H1A 0.9600 . ?
C1 H1B 0.9600 . ?
C1 H1C 0.9600 . ?
C33 H33 0.9300 . ?
C4 H4A 0.9600 . ?
C4 H4B 0.9600 . ?
C4 H4C 0.9600 . ?
C2A H2AA 0.9700 . ?
C2A H2AB 0.9700 . ?
C2A C1A 1.477(9) . ?
C1A H1AA 0.9600 . ?
C1A H1AB 0.9600 . ?
C1A H1AC 0.9600 . ?
C3A H3AA 0.9700 . ?
C3A H3AB 0.9700 . ?
C3A C4A 1.472(10) . ?
C4A H4AA 0.9600 . ?
C4A H4AB 0.9600 . ?
C4A H4AC 0.9600 . ?

loop_
_geom_hbond_atom_site_label_D
_geom_hbond_atom_site_label_H
_geom_hbond_atom_site_label_A
_geom_hbond_distance_DH
_geom_hbond_distance_HA
_geom_hbond_distance_DA
_geom_hbond_angle_DHA
_geom_hbond_site_symmetry_A
_geom_hbond_publ_flag
C26 H26 O2 0.93 2.39 3.311(5) 173.1 1_545 yes
C7 H7 F4 0.93 2.48 3.386(5) 164.6 2 yes

loop_
_geom_torsion_atom_site_label_1
_geom_torsion_atom_site_label_2
_geom_torsion_atom_site_label_3
_geom_torsion_atom_site_label_4
_geom_torsion
_geom_torsion_site_symmetry_1
_geom_torsion_site_symmetry_2
_geom_torsion_site_symmetry_3
_geom_torsion_site_symmetry_4
_geom_torsion_publ_flag
O1 C9 C8 C11 1.3(6) . . . . ?
O1 C9 C8 C7 -178.7(4) . . . . ?
O1 C9 C10 C5 178.2(4) . . . . ?
C28 C27 C35 C36 105.6(5) . . . . ?
C28 C27 C35 C40 -72.6(5) . . . . ?
C28 C27 N2 C26 -0.3(6) . . . . ?
C28 C27 N2 C41 177.8(4) . . . . ?
C28 C24 C23 C26 -1.0(6) . . . . ?
C28 C24 C23 C22 178.2(4) . . . . ?
C28 C24 C25 C20 -178.7(4) . . . . ?
C28 C29 C30 C31 -179.4(4) . . . . ?
C28 C29 C34 C33 -179.3(5) . . . . ?
C27 C28 C24 C23 1.5(5) . . . . ?
C27 C28 C24 C25 179.9(4) . . . . ?
C27 C28 C29 C30 -77.6(5) . . . . ?
C27 C28 C29 C34 104.5(5) . . . . ?
C27 C35 C36 C37 -176.6(4) . . . . ?
C27 C35 C40 C39 178.0(4) . . . . ?
C27 N2 C41 C42 -154.8(5) . . . . ?
C24 C28 C27 C35 -178.5(4) . . . . ?
C24 C28 C27 N2 -0.8(6) . . . . ?
C24 C28 C29 C30 100.8(4) . . . . ?
C24 C28 C29 C34 -77.2(5) . . . . ?
C24 C23 C26 N2 -0.2(6) . . . . ?
C24 C23 C22 C21 0.7(6) . . . . ?
C23 C24 C25 C20 -0.3(5) . . . . ?
C23 C26 N2 C27 0.8(6) . . . . ?
C23 C26 N2 C41 -177.2(4) . . . . ?
C23 C22 C21 C20 -0.5(7) . . . . ?
C9 O1 C13 C12 -1.6(6) . . . . ?
C9 O1 C13 O2 -179.4(4) . . . . ?
C9 C10 C5 N1 -176.7(5) . . . . ?
C9 C10 C5 C6 0.2(7) . . . . ?
C20 C17 C18 C19 -179.9(4) . . . . ?
C20 C17 C16 C15 179.3(4) . . . . ?
C12 C11 C8 C9 -0.7(6) . . . . ?
C12 C11 C8 C7 179.3(4) . . . . ?
C12 C14 C19 C18 -176.5(4) . . . . ?
C35 C27 N2 C26 177.5(4) . . . . ?
C35 C27 N2 C41 -4.5(6) . . . . ?
C35 C36 C37 C38 -2.6(7) . . . . ?
C35 C40 C39 C38 -0.1(8) . . . . ?
C13 O1 C9 C8 -0.2(6) . . . . ?
C13 O1 C9 C10 -178.7(4) . . . . ?
C13 C12 C11 C8 -1.1(6) . . . . ?
C13 C12 C14 C15 159.1(4) . . . . ?
C13 C12 C14 C19 -23.6(6) . . . . ?
C26 C23 C22 C21 179.8(4) . . . . ?
C26 N2 C41 C42 23.3(8) . . . . ?
C17 C20 C25 C24 -179.5(3) . . . . ?
C17 C20 C21 C22 179.9(4) . . . . ?
C17 C18 C19 C14 -0.4(6) . . . . ?
N2 C27 C35 C36 -72.1(5) . . . . ?
N2 C27 C35 C40 109.6(4) . . . . ?
N2 C41 C42 C43 171.8(5) . . . . ?
C25 C24 C23 C26 -179.5(4) . . . . ?
C25 C24 C23 C22 -0.3(6) . . . . ?
C25 C20 C17 C18 32.0(6) . . . . ?
C25 C20 C17 C16 -148.4(4) . . . . ?
C25 C20 C21 C22 0.0(6) . . . . ?
C11 C12 C13 O1 2.2(6) . . . . ?
C11 C12 C13 O2 179.7(5) . . . . ?
C11 C12 C14 C15 -22.1(6) . . . . ?
C11 C12 C14 C19 155.2(4) . . . . ?
C29 C28 C27 C35 -0.2(6) . . . . ?
C29 C28 C27 N2 177.5(4) . . . . ?
C29 C28 C24 C23 -176.9(4) . . . . ?
C29 C28 C24 C25 1.5(6) . . . . ?
C29 C34 C33 C32 -2.1(11) . . . . ?
C15 C14 C19 C18 0.9(6) . . . . ?
C14 C12 C13 O1 -178.9(4) . . . . ?
C14 C12 C13 O2 -1.4(7) . . . . ?
C14 C12 C11 C8 180.0(4) . . . . ?
C14 C15 C16 C17 1.7(7) . . . . ?
C22 C23 C26 N2 -179.3(4) . . . . ?
C8 C9 C10 C5 -0.2(8) . . . . ?
C8 C7 C6 C5 -0.8(8) . . . . ?
C10 C9 C8 C11 179.7(4) . . . . ?
C10 C9 C8 C7 -0.3(7) . . . . ?
C10 C5 N1 C2 174.2(9) . . . . ?
C10 C5 N1 C3 -0.8(9) . . . . ?
C10 C5 N1 C2A 160.4(11) . . . . ?
C10 C5 N1 C3A 35.1(10) . . . . ?
C10 C5 C6 C7 0.3(7) . . . . ?
C18 C17 C16 C15 -1.1(6) . . . . ?
C16 C17 C18 C19 0.5(6) . . . . ?
C16 C15 C14 C12 175.9(4) . . . . ?
C16 C15 C14 C19 -1.6(6) . . . . ?
C5 N1 C2 C1 87.5(17) . . . . ?
C5 N1 C3 C4 -75.7(8) . . . . ?
C5 N1 C2A C1A 114(2) . . . . ?
C5 N1 C3A C4A -108.2(19) . . . . ?
C21 C20 C17 C18 -148.0(4) . . . . ?
C21 C20 C17 C16 31.6(6) . . . . ?
C21 C20 C25 C24 0.4(6) . . . . ?
N1 C5 C6 C7 177.2(5) . . . . ?
C36 C35 C40 C39 -0.3(7) . . . . ?
C36 C37 C38 C39 2.2(8) . . . . ?
C6 C7 C8 C9 0.8(7) . . . . ?
C6 C7 C8 C11 -179.2(5) . . . . ?
C6 C5 N1 C2 -2.7(11) . . . . ?
C6 C5 N1 C3 -177.6(6) . . . . ?
C6 C5 N1 C2A -16.5(13) . . . . ?
C6 C5 N1 C3A -141.7(8) . . . . ?
C40 C35 C36 C37 1.7(6) . . . . ?
C40 C39 C38 C37 -0.9(9) . . . . ?
C31 C32 C33 C34 0.1(13) . . . . ?
C30 C29 C34 C33 2.7(8) . . . . ?
C30 C31 C32 C33 1.3(12) . . . . ?
C32 C31 C30 C29 -0.7(9) . . . . ?
C34 C29 C30 C31 -1.4(7) . . . . ?
C2 N1 C3 C4 109.0(10) . . . . ?
C3 N1 C2 C1 -97.3(15) . . . . ?
C2A N1 C3A C4A 116(2) . . . . ?
C3A N1 C2A C1A -114(2) . . . . ?
